data_7018180
loop_
_publ_author_name
'Tuchscherer, A.'
'Schaarschmidt, D.'
'Schulze, S.'
'Hietschold, M.'
'Lang, H.'

_publ_section_title
;
 Gold nanoparticles generated by thermolysis of &quot;all-in-one&quot;
 gold(i) carboxylate complexes.
;
_journal_issue 9
_journal_name_full 'Dalton transactions (Cambridge, England : 2003)'
_journal_page_first 2738
_journal_page_last 2746
_journal_paper_doi 10.1039/c2dt11748g
_journal_volume 41
_journal_year 2012
_chemical_formula_moiety 'C21 H20 Au O3 P'
_chemical_formula_sum 'C21 H20 Au O3 P'
_chemical_formula_weight 548.31
_chemical_name_systematic
;
?
;
_space_group_IT_number 2
_symmetry_cell_setting triclinic
_symmetry_space_group_name_Hall '-P 1'
_symmetry_space_group_name_H-M 'P -1'
_atom_sites_solution_hydrogens geom
_atom_sites_solution_primary direct
_atom_sites_solution_secondary difmap
_audit_creation_method SHELXL-97
_cell_angle_alpha 91.716(3)
_cell_angle_beta 98.636(3)
_cell_angle_gamma 91.676(3)
_cell_formula_units_Z 2
_cell_length_a 7.1087(3)
_cell_length_b 11.0927(4)
_cell_length_c 11.9697(5)
_cell_measurement_reflns_used 8602
_cell_measurement_temperature 100
_cell_measurement_theta_max 61.9901
_cell_measurement_theta_min 3.7314
_cell_volume 932.20(7)
_computing_cell_refinement
;
CrysAlis RED, Oxford Diffraction Ltd.,
Version 1.171.32.37 (release 24-10-2008 CrysAlis171 .NET)
(compiled Oct 24 2008,09:44:38)
;
_computing_data_collection
;
CrysAlis CCD, Oxford Diffraction Ltd.,
Version 1.171.32.37 (release 24-10-2008 CrysAlis171 .NET)
(compiled Oct 24 2008,09:44:38)
;
_computing_data_reduction
;
CrysAlis RED, Oxford Diffraction Ltd.,
Version 1.171.32.37 (release 24-10-2008 CrysAlis171 .NET)
(compiled Oct 24 2008,09:44:38)
;
_computing_structure_refinement 'SHELXL-97 (Sheldrick, 1997)'
_computing_structure_solution 'SHELXS-97 (Sheldrick, 1990)'
_diffrn_ambient_temperature 100
_diffrn_measured_fraction_theta_full 0.998
_diffrn_measured_fraction_theta_max 0.998
_diffrn_measurement_device_type 'Oxford Gemini S'
_diffrn_measurement_method '\w scans'
_diffrn_radiation_monochromator graphite
_diffrn_radiation_source 'fine-focus sealed tube'
_diffrn_radiation_type CuK\a
_diffrn_radiation_wavelength 1.54184
_diffrn_reflns_av_R_equivalents 0.0189
_diffrn_reflns_av_sigmaI/netI 0.0166
_diffrn_reflns_limit_h_max 8
_diffrn_reflns_limit_h_min -8
_diffrn_reflns_limit_k_max 12
_diffrn_reflns_limit_k_min -12
_diffrn_reflns_limit_l_max 13
_diffrn_reflns_limit_l_min -13
_diffrn_reflns_number 8014
_diffrn_reflns_theta_full 62.18
_diffrn_reflns_theta_max 62.18
_diffrn_reflns_theta_min 3.99
_diffrn_standards_decay_% 0
_diffrn_standards_interval_count 50
_diffrn_standards_interval_time 10
_diffrn_standards_number 2
_exptl_absorpt_coefficient_mu 15.789
_exptl_absorpt_correction_T_max 1.00000
_exptl_absorpt_correction_T_min 0.51030
_exptl_absorpt_correction_type multi-scan
_exptl_absorpt_process_details
;
CrysAlis RED, Oxford Diffraction Ltd.,
Version 1.171.32.37 (release 24-10-2008 CrysAlis171 .NET)
(compiled Oct 24 2008,09:44:38)
Empirical absorption correction using spherical harmonics,
implemented in SCALE3 ABSPACK scaling algorithm.
;
_exptl_crystal_colour colorless
_exptl_crystal_density_diffrn 1.953
_exptl_crystal_density_method 'not measured'
_exptl_crystal_description block
_exptl_crystal_F_000 528
_exptl_crystal_size_max 0.25
_exptl_crystal_size_mid 0.20
_exptl_crystal_size_min 0.20
_refine_diff_density_max 1.584
_refine_diff_density_min -1.097
_refine_diff_density_rms 0.162
_refine_ls_extinction_coef 0.00131(13)
_refine_ls_extinction_expression Fc^*^=kFc[1+0.001xFc^2^\l^3^/sin(2\q)]^-1/4^
_refine_ls_extinction_method SHELXL
_refine_ls_goodness_of_fit_ref 1.105
_refine_ls_hydrogen_treatment constr
_refine_ls_matrix_type full
_refine_ls_number_parameters 170
_refine_ls_number_reflns 2931
_refine_ls_number_restraints 165
_refine_ls_restrained_S_all 1.076
_refine_ls_R_factor_all 0.0278
_refine_ls_R_factor_gt 0.0277
_refine_ls_shift/su_max 0.010
_refine_ls_shift/su_mean 0.001
_refine_ls_structure_factor_coef Fsqd
_refine_ls_weighting_details 'calc w=1/[\s^2^(Fo^2^)+(0.0498P)^2^+3.2559P] where P=(Fo^2^+2Fc^2^)/3'
_refine_ls_weighting_scheme calc
_refine_ls_wR_factor_gt 0.0726
_refine_ls_wR_factor_ref 0.0727
_reflns_number_gt 2914
_reflns_number_total 2931
_reflns_threshold_expression >2sigma(I)
_cod_data_source_file c2dt11748g.txt
_cod_data_source_block exp_033
_cod_original_cell_volume 932.20(6)
_cod_original_sg_symbol_H-M P-1
_cod_database_code 7018180

loop_
_symmetry_equiv_pos_as_xyz
'x, y, z'
'-x, -y, -z'

loop_
_atom_site_label
_atom_site_type_symbol
_atom_site_fract_x
_atom_site_fract_y
_atom_site_fract_z
_atom_site_U_iso_or_equiv
_atom_site_adp_type
_atom_site_occupancy
_atom_site_symmetry_multiplicity
_atom_site_calc_flag
_atom_site_refinement_flags
C1 C -0.1143(7) 0.3157(5) -0.1505(4) 0.0172(7) Uani 1 1 d U
C2 C -0.2472(7) 0.3869(5) -0.2331(4) 0.0158(10) Uani 1 1 d U
H2A H -0.3742 0.3807 -0.2129 0.019 Uiso 1 1 calc R
H2B H -0.2062 0.4713 -0.2251 0.019 Uiso 1 1 calc R
C3 C -0.3706(7) 0.2421(5) -0.3733(5) 0.0172(7) Uani 1 1 d .
H3A H -0.3730 0.2187 -0.4514 0.026 Uiso 1 1 calc R
H3B H -0.4978 0.2564 -0.3595 0.026 Uiso 1 1 calc R
H3C H -0.3183 0.1788 -0.3265 0.026 Uiso 1 1 calc R
C4 C 0.4418(4) 0.0962(2) 0.1752(3) 0.0122(7) Uani 1 1 d G
C5 C 0.3382(3) -0.0010(3) 0.1179(3) 0.0111(9) Uani 1 1 d G
H5 H 0.2083 0.0047 0.0938 0.013 Uiso 1 1 calc R
C6 C 0.4289(4) -0.1068(2) 0.0967(2) 0.0138(7) Uani 1 1 d G
H6 H 0.3596 -0.1718 0.0584 0.017 Uiso 1 1 calc R
C7 C 0.6231(4) -0.1154(2) 0.1328(3) 0.0168(8) Uani 1 1 d G
H7 H 0.6837 -0.1861 0.1186 0.020 Uiso 1 1 calc R
C8 C 0.7266(3) -0.0182(3) 0.1901(3) 0.0173(11) Uani 1 1 d G
H8 H 0.8565 -0.0239 0.2142 0.021 Uiso 1 1 calc R
C9 C 0.6359(4) 0.0876(2) 0.2113(2) 0.0128(10) Uani 1 1 d G
H9 H 0.7052 0.1527 0.2496 0.015 Uiso 1 1 calc R
C10 C 0.2220(4) 0.2006(3) 0.33705(19) 0.0079(9) Uani 1 1 d GU
C11 C 0.2840(4) 0.1061(2) 0.4054(2) 0.0138(7) Uani 1 1 d GU
H11 H 0.3714 0.0531 0.3831 0.017 Uiso 1 1 calc R
C12 C 0.2155(5) 0.0909(2) 0.5070(2) 0.0169(11) Uani 1 1 d G
H12 H 0.2570 0.0277 0.5527 0.020 Uiso 1 1 calc R
C13 C 0.0849(5) 0.1702(3) 0.5404(2) 0.0168(8) Uani 1 1 d G
H13 H 0.0391 0.1600 0.6084 0.020 Uiso 1 1 calc R
C14 C 0.0229(4) 0.2647(2) 0.4720(2) 0.0145(10) Uani 1 1 d G
H14 H -0.0644 0.3178 0.4944 0.017 Uiso 1 1 calc R
C15 C 0.0915(4) 0.2799(2) 0.3704(2) 0.0124(9) Uani 1 1 d GU
H15 H 0.0500 0.3432 0.3247 0.015 Uiso 1 1 calc R
C16 C 0.5001(4) 0.3486(2) 0.2409(2) 0.0088(9) Uani 1 1 d GU
C17 C 0.5492(4) 0.3981(3) 0.34979(19) 0.0115(9) Uani 1 1 d GU
H17 H 0.4909 0.3686 0.4085 0.014 Uiso 1 1 calc R
C18 C 0.6853(4) 0.4917(3) 0.37100(18) 0.0130(10) Uani 1 1 d G
H18 H 0.7182 0.5249 0.4439 0.016 Uiso 1 1 calc R
C19 C 0.7724(4) 0.5358(2) 0.2833(2) 0.0122(7) Uani 1 1 d G
H19 H 0.8635 0.5985 0.2975 0.015 Uiso 1 1 calc R
C20 C 0.7233(4) 0.4863(3) 0.1744(2) 0.0148(10) Uani 1 1 d G
H20 H 0.7816 0.5158 0.1158 0.018 Uiso 1 1 calc R
C21 C 0.5871(4) 0.3926(3) 0.15321(17) 0.0113(9) Uani 1 1 d GU
H21 H 0.5543 0.3595 0.0804 0.014 Uiso 1 1 calc R
O1 O -0.1143(4) 0.3545(3) -0.0512(3) 0.0067(2) Uani 1 1 d U
O2 O -0.0195(5) 0.2339(3) -0.1823(3) 0.0187(8) Uani 1 1 d U
O3 O -0.2564(5) 0.3491(3) -0.3476(3) 0.0179(8) Uani 1 1 d U
P1 P 0.31605(16) 0.22999(10) 0.20663(9) 0.0067(2) Uani 1 1 d U
Au1 Au 0.09245(2) 0.285939(14) 0.070636(13) 0.00783(12) Uani 1 1 d U

loop_
_atom_site_aniso_label
_atom_site_aniso_U_11
_atom_site_aniso_U_22
_atom_site_aniso_U_33
_atom_site_aniso_U_23
_atom_site_aniso_U_13
_atom_site_aniso_U_12
C1 0.0146(18) 0.0176(18) 0.0194(18) 0.0071(14) 0.0024(14) -0.0062(14)
C2 0.019(3) 0.020(3) 0.009(2) 0.0054(19) 0.0035(19) 0.004(2)
C3 0.0146(18) 0.0176(18) 0.0194(18) 0.0071(14) 0.0024(14) -0.0062(14)
C4 0.0148(17) 0.0133(16) 0.0101(16) 0.0053(13) 0.0059(13) -0.0014(13)
C5 0.015(2) 0.011(2) 0.008(2) 0.0026(18) 0.0070(19) -0.0068(18)
C6 0.0225(19) 0.0134(16) 0.0076(16) 0.0037(13) 0.0093(14) -0.0037(14)
C7 0.027(2) 0.0166(17) 0.0094(17) 0.0066(14) 0.0110(15) -0.0011(15)
C8 0.020(3) 0.026(3) 0.008(2) 0.007(2) 0.007(2) 0.006(2)
C9 0.018(3) 0.016(2) 0.005(2) 0.0032(18) 0.0032(19) 0.0011(19)
C10 0.008(2) 0.011(2) 0.004(2) 0.0017(17) 0.0009(17) -0.0058(17)
C11 0.0225(19) 0.0134(16) 0.0076(16) 0.0037(13) 0.0093(14) -0.0037(14)
C12 0.021(3) 0.019(3) 0.012(2) 0.011(2) 0.004(2) -0.002(2)
C13 0.027(2) 0.0166(17) 0.0094(17) 0.0066(14) 0.0110(15) -0.0011(15)
C14 0.013(2) 0.020(3) 0.011(2) 0.0001(19) 0.0040(19) -0.003(2)
C15 0.014(2) 0.013(2) 0.010(2) 0.0039(18) 0.0026(19) -0.0030(18)
C16 0.009(2) 0.008(2) 0.009(2) 0.0031(17) 0.0005(17) -0.0008(17)
C17 0.013(2) 0.015(2) 0.007(2) 0.0073(18) 0.0028(18) -0.0016(19)
C18 0.013(2) 0.016(2) 0.009(2) -0.0020(19) 0.0014(19) -0.0019(19)
C19 0.0148(17) 0.0133(16) 0.0101(16) 0.0053(13) 0.0059(13) -0.0014(13)
C20 0.018(3) 0.015(2) 0.014(2) 0.0036(19) 0.009(2) -0.0042(19)
C21 0.013(2) 0.014(2) 0.008(2) 0.0023(18) 0.0060(18) -0.0024(18)
O1 0.0087(6) 0.0089(5) 0.0027(5) 0.0039(4) 0.0012(4) -0.0019(4)
O2 0.0200(19) 0.0236(19) 0.0140(18) 0.0034(14) 0.0059(15) 0.0058(15)
O3 0.0191(19) 0.0259(19) 0.0092(17) 0.0048(14) 0.0031(14) -0.0014(15)
P1 0.0087(6) 0.0089(5) 0.0027(5) 0.0039(4) 0.0012(4) -0.0019(4)
Au1 0.00975(16) 0.01119(16) 0.00241(15) 0.00351(8) 0.00027(8) -0.00181(8)

loop_
_atom_type_symbol
_atom_type_description
_atom_type_scat_dispersion_real
_atom_type_scat_dispersion_imag
_atom_type_scat_source
C C 0.0181 0.0091 'International Tables Vol C Tables 4.2.6.8 and 6.1.1.4'
H H 0.0000 0.0000 'International Tables Vol C Tables 4.2.6.8 and 6.1.1.4'
O O 0.0492 0.0322 'International Tables Vol C Tables 4.2.6.8 and 6.1.1.4'
P P 0.2955 0.4335 'International Tables Vol C Tables 4.2.6.8 and 6.1.1.4'
Au Au -4.4197 7.2980 'International Tables Vol C Tables 4.2.6.8 and 6.1.1.4'

loop_
_geom_angle_atom_site_label_1
_geom_angle_atom_site_label_2
_geom_angle_atom_site_label_3
_geom_angle
O2 C1 O1 127.4(5)
O2 C1 C2 122.0(5)
O1 C1 C2 110.6(4)
O3 C2 C1 114.5(4)
O3 C2 H2A 108.6
C1 C2 H2A 108.6
O3 C2 H2B 108.6
C1 C2 H2B 108.6
H2A C2 H2B 107.6
O3 C3 H3A 109.5
O3 C3 H3B 109.5
H3A C3 H3B 109.5
O3 C3 H3C 109.5
H3A C3 H3C 109.5
H3B C3 H3C 109.5
C5 C4 C9 120.0
C5 C4 P1 118.56(16)
C9 C4 P1 121.39(16)
C6 C5 C4 120.0
C6 C5 H5 120.0
C4 C5 H5 120.0
C5 C6 C7 120.0
C5 C6 H6 120.0
C7 C6 H6 120.0
C8 C7 C6 120.0
C8 C7 H7 120.0
C6 C7 H7 120.0
C9 C8 C7 120.0
C9 C8 H8 120.0
C7 C8 H8 120.0
C8 C9 C4 120.0
C8 C9 H9 120.0
C4 C9 H9 120.0
C11 C10 C15 120.0
C11 C10 P1 122.01(16)
C15 C10 P1 117.91(15)
C10 C11 C12 120.0
C10 C11 H11 120.0
C12 C11 H11 120.0
C13 C12 C11 120.0
C13 C12 H12 120.0
C11 C12 H12 120.0
C12 C13 C14 120.0
C12 C13 H13 120.0
C14 C13 H13 120.0
C15 C14 C13 120.0
C15 C14 H14 120.0
C13 C14 H14 120.0
C14 C15 C10 120.0
C14 C15 H15 120.0
C10 C15 H15 120.0
C17 C16 C21 120.0
C17 C16 P1 122.08(15)
C21 C16 P1 117.87(15)
C18 C17 C16 120.0
C18 C17 H17 120.0
C16 C17 H17 120.0
C17 C18 C19 120.0
C17 C18 H18 120.0
C19 C18 H18 120.0
C20 C19 C18 120.0
C20 C19 H19 120.0
C18 C19 H19 120.0
C21 C20 C19 120.0
C21 C20 H20 120.0
C19 C20 H20 120.0
C20 C21 C16 120.0
C20 C21 H21 120.0
C16 C21 H21 120.0
C1 O1 Au1 115.7(3)
C2 O3 C3 111.7(4)
C4 P1 C16 105.15(14)
C4 P1 C10 105.88(14)
C16 P1 C10 106.58(14)
C4 P1 Au1 115.85(11)
C16 P1 Au1 110.61(11)
C10 P1 Au1 112.12(11)
O1 Au1 P1 174.81(9)

loop_
_geom_bond_atom_site_label_1
_geom_bond_atom_site_label_2
_geom_bond_distance
C1 O2 1.231(7)
C1 O1 1.252(6)
C1 C2 1.519(7)
C2 O3 1.412(6)
C2 H2A 0.9700
C2 H2B 0.9700
C3 O3 1.417(6)
C3 H3A 0.9600
C3 H3B 0.9600
C3 H3C 0.9600
C4 C5 1.3900
C4 C9 1.3900
C4 P1 1.813(2)
C5 C6 1.3900
C5 H5 0.9300
C6 C7 1.3900
C6 H6 0.9300
C7 C8 1.3900
C7 H7 0.9300
C8 C9 1.3900
C8 H8 0.9300
C9 H9 0.9300
C10 C11 1.3900
C10 C15 1.3900
C10 P1 1.822(2)
C11 C12 1.3900
C11 H11 0.9300
C12 C13 1.3900
C12 H12 0.9300
C13 C14 1.3900
C13 H13 0.9300
C14 C15 1.3900
C14 H14 0.9300
C15 H15 0.9300
C16 C17 1.3900
C16 C21 1.3900
C16 P1 1.821(2)
C17 C18 1.3900
C17 H17 0.9300
C18 C19 1.3900
C18 H18 0.9300
C19 C20 1.3900
C19 H19 0.9300
C20 C21 1.3900
C20 H20 0.9300
C21 H21 0.9300
O1 Au1 2.087(3)
P1 Au1 2.2142(11)

loop_
_geom_torsion_atom_site_label_1
_geom_torsion_atom_site_label_2
_geom_torsion_atom_site_label_3
_geom_torsion_atom_site_label_4
_geom_torsion
O2 C1 C2 O3 1.8(7)
O1 C1 C2 O3 -179.9(4)
C9 C4 C5 C6 0.0
P1 C4 C5 C6 -177.3(2)
C4 C5 C6 C7 0.0
C5 C6 C7 C8 0.0
C6 C7 C8 C9 0.0
C7 C8 C9 C4 0.0
C5 C4 C9 C8 0.0
P1 C4 C9 C8 177.2(2)
C15 C10 C11 C12 0.0
P1 C10 C11 C12 176.7(2)
C10 C11 C12 C13 0.0
C11 C12 C13 C14 0.0
C12 C13 C14 C15 0.0
C13 C14 C15 C10 0.0
C11 C10 C15 C14 0.0
P1 C10 C15 C14 -176.8(2)
C21 C16 C17 C18 0.0
P1 C16 C17 C18 -177.5(2)
C16 C17 C18 C19 0.0
C17 C18 C19 C20 0.0
C18 C19 C20 C21 0.0
C19 C20 C21 C16 0.0
C17 C16 C21 C20 0.0
P1 C16 C21 C20 177.6(2)
O2 C1 O1 Au1 7.7(7)
C2 C1 O1 Au1 -170.5(3)
C1 C2 O3 C3 77.3(5)
C5 C4 P1 C16 -163.38(16)
C9 C4 P1 C16 19.4(2)
C5 C4 P1 C10 84.0(2)
C9 C4 P1 C10 -93.2(2)
C5 C4 P1 Au1 -40.94(19)
C9 C4 P1 Au1 141.84(14)
C17 C16 P1 C4 -110.9(2)
C21 C16 P1 C4 71.6(2)
C17 C16 P1 C10 1.2(2)
C21 C16 P1 C10 -176.31(17)
C17 C16 P1 Au1 123.35(16)
C21 C16 P1 Au1 -54.18(19)
C11 C10 P1 C4 14.1(2)
C15 C10 P1 C4 -169.12(17)
C11 C10 P1 C16 -97.5(2)
C15 C10 P1 C16 79.3(2)
C11 C10 P1 Au1 141.35(15)
C15 C10 P1 Au1 -41.89(19)
C1 O1 Au1 P1 137.7(8)
C4 P1 Au1 O1 -154.3(9)
C16 P1 Au1 O1 -34.8(9)
C10 P1 Au1 O1 84.0(9)
